data_4302293
loop_
_publ_author_name
'Sarkar, Bijay'
'Wen, Sung-Yin'
'Wang, Jyun-Hua'
'Chiou, Ling-Song'
'Liao, Ping-Kuei'
'Santra, Bidyut Kumar'
'Wang, Ju-Chun'
'Liu, C. W.'

_publ_section_title
;
 Conjugate Base of a Secondary Phosphine Selenide [P(Se)(O^i^Pr)~2~]^-^
 as the Bridging Unit for the Construction of Heterometallic
 Fe(II)--Hg(II)/Cd(II) Complexes
;
_journal_coden_ASTM INOCAJ
_journal_issue 12
_journal_name_full 'Inorganic Chemistry'
_journal_page_first 5129
_journal_page_last 5140
_journal_paper_doi 10.1021/ic8024556
_journal_volume 48
_journal_year 2009
_chemical_formula_sum 'C39 H57 Cl2 Fe3 Hg O20 P3 Se3'
_chemical_formula_weight 1614.68
_space_group_IT_number 2
_symmetry_cell_setting triclinic
_symmetry_space_group_name_Hall '-P 1'
_symmetry_space_group_name_H-M 'P -1'
_atom_sites_solution_hydrogens geom
_atom_sites_solution_primary direct
_atom_sites_solution_secondary difmap
_audit_creation_method SHELXL-97
_cell_angle_alpha 71.037(13)
_cell_angle_beta 65.262(11)
_cell_angle_gamma 60.928(10)
_cell_formula_units_Z 2
_cell_length_a 14.7854(14)
_cell_length_b 15.134(2)
_cell_length_c 17.578(3)
_cell_measurement_reflns_used 33
_cell_measurement_temperature 293(2)
_cell_measurement_theta_max 12.51
_cell_measurement_theta_min 2.58
_cell_volume 3085.4(8)
_computing_cell_refinement 'Bruker XSCANS'
_computing_data_collection 'Bruker XSCANS'
_computing_data_reduction 'Bruker SHELXTL'
_computing_molecular_graphics 'Bruker SHELXTL'
_computing_publication_material 'Bruker SHELXTL'
_computing_structure_refinement 'SHELXL-97 (Sheldrick, 1997)'
_computing_structure_solution 'SHELXS-97 (Sheldrick, 1990)'
_diffrn_ambient_temperature 293(2)
_diffrn_measured_fraction_theta_full 0.948
_diffrn_measured_fraction_theta_max 0.948
_diffrn_measurement_device_type 'Bruker P4'
_diffrn_measurement_method '\w scans'
_diffrn_radiation_monochromator graphite
_diffrn_radiation_source 'fine-focus sealed tube'
_diffrn_radiation_type MoK\a
_diffrn_radiation_wavelength 0.71073
_diffrn_reflns_av_R_equivalents 0.0399
_diffrn_reflns_av_sigmaI/netI 0.0661
_diffrn_reflns_limit_h_max 1
_diffrn_reflns_limit_h_min -16
_diffrn_reflns_limit_k_max 16
_diffrn_reflns_limit_k_min -17
_diffrn_reflns_limit_l_max 19
_diffrn_reflns_limit_l_min -20
_diffrn_reflns_number 11651
_diffrn_reflns_theta_full 25.00
_diffrn_reflns_theta_max 25.00
_diffrn_reflns_theta_min 1.75
_diffrn_standards_interval_count 497
_diffrn_standards_number 3
_exptl_absorpt_coefficient_mu 5.168
_exptl_absorpt_correction_T_max 0.596
_exptl_absorpt_correction_T_min 0.147
_exptl_absorpt_correction_type empirical
_exptl_crystal_colour yellow
_exptl_crystal_density_diffrn 1.738
_exptl_crystal_density_method 'not measured'
_exptl_crystal_description plate
_exptl_crystal_F_000 1580
_exptl_crystal_size_max 0.40
_exptl_crystal_size_mid 0.35
_exptl_crystal_size_min 0.10
_refine_diff_density_max 1.285
_refine_diff_density_min -1.843
_refine_diff_density_rms 0.157
_refine_ls_extinction_method none
_refine_ls_goodness_of_fit_ref 1.112
_refine_ls_hydrogen_treatment constr
_refine_ls_matrix_type full
_refine_ls_number_parameters 679
_refine_ls_number_reflns 10299
_refine_ls_number_restraints 9
_refine_ls_restrained_S_all 1.113
_refine_ls_R_factor_all 0.1260
_refine_ls_R_factor_gt 0.0680
_refine_ls_shift/su_max 0.001
_refine_ls_shift/su_mean 0.000
_refine_ls_structure_factor_coef Fsqd
_refine_ls_weighting_details 'calc w=1/[\s^2^(Fo^2^)+(0.0870P)^2^+12.7260P] where P=(Fo^2^+2Fc^2^)/3'
_refine_ls_weighting_scheme calc
_refine_ls_wR_factor_gt 0.1639
_refine_ls_wR_factor_ref 0.2002
_reflns_number_gt 6261
_reflns_number_total 10299
_reflns_threshold_expression >2sigma(I)
_cod_duplicate_entry 4333504
_cod_data_source_file ic8024556_si_001_2.cif
_cod_data_source_block 2
_cod_depositor_comments
;
The following automatic conversions were performed:
'_symmetry_cell_setting' value 'Triclinic' changed to 'triclinic'
according to '/home/saulius/struct/CIF-dictionaries/cif_core.dic'
dictionary named 'cif_core.dic' version 2.4.1 from 2010-06-29.

Automatic conversion script
Id: cif_fix_enum 1527 2010-12-29 10:47:43Z saulius 
;
_cod_original_cell_volume 3085.4(7)
_cod_database_code 4302293

loop_
_symmetry_equiv_pos_as_xyz
'x, y, z'
'-x, -y, -z'

loop_
_atom_site_label
_atom_site_type_symbol
_atom_site_fract_x
_atom_site_fract_y
_atom_site_fract_z
_atom_site_U_iso_or_equiv
_atom_site_adp_type
_atom_site_occupancy
_atom_site_symmetry_multiplicity
_atom_site_calc_flag
_atom_site_refinement_flags
_atom_site_disorder_assembly
_atom_site_disorder_group
Hg1 Hg 0.44644(4) 0.88166(4) 0.25530(4) 0.0693(2) Uani 1 1 d . . .
Fe1 Fe 0.82918(13) 0.70209(14) 0.16702(12) 0.0676(5) Uani 1 1 d . . .
Fe2 Fe 0.25325(15) 0.73870(15) 0.21819(12) 0.0717(5) Uani 1 1 d . . .
Fe3 Fe 0.51602(14) 1.23111(14) 0.21077(12) 0.0677(5) Uani 1 1 d . . .
Se1 Se 0.54937(12) 0.69367(11) 0.24091(12) 0.0895(5) Uani 1 1 d . . .
Se2 Se 0.24827(10) 0.97409(10) 0.26362(10) 0.0748(4) Uani 1 1 d . . .
Se3 Se 0.53929(11) 0.97041(10) 0.27784(11) 0.0826(5) Uani 1 1 d . . .
P1 P 0.7085(3) 0.6423(3) 0.2588(2) 0.0705(9) Uani 1 1 d . . .
P2 P 0.1835(3) 0.8582(3) 0.2970(2) 0.0637(8) Uani 1 1 d . . .
P3 P 0.4265(2) 1.1328(2) 0.2778(2) 0.0579(8) Uani 1 1 d . . .
O1 O 0.7512(8) 0.5212(6) 0.2718(6) 0.086(3) Uani 1 1 d . . .
O2 O 0.6853(9) 0.6580(8) 0.3505(7) 0.097(3) Uani 1 1 d . . .
O3 O 0.1841(7) 0.8006(7) 0.3899(5) 0.078(2) Uani 1 1 d . . .
O4 O 0.0566(6) 0.9287(8) 0.3127(6) 0.081(3) Uani 1 1 d . . .
O5 O 0.3369(6) 1.1463(5) 0.2429(5) 0.060(2) Uani 1 1 d . . .
O6 O 0.3678(7) 1.1550(7) 0.3728(6) 0.078(2) Uani 1 1 d . . .
O7 O 0.7935(9) 0.8256(10) 0.2801(10) 0.131(5) Uani 1 1 d . . .
O8 O 0.9988(11) 0.5338(11) 0.2313(10) 0.154(6) Uani 1 1 d . . .
O9 O 0.3621(11) 0.5819(10) 0.3374(8) 0.119(4) Uani 1 1 d . . .
O10 O 0.0569(13) 0.7025(15) 0.2955(12) 0.188(8) Uani 1 1 d . . .
O11 O 0.3369(11) 1.4078(9) 0.2818(9) 0.128(4) Uani 1 1 d . . .
O12 O 0.6139(10) 1.1616(12) 0.3429(9) 0.125(4) Uani 1 1 d . . .
O13 O -0.065(3) 1.0967(17) 0.026(3) 0.190(17) Uani 0.50 1 d PD . .
O14 O 0.1056(18) 0.979(4) -0.008(4) 0.25(4) Uani 0.50 1 d PD . .
O15 O 0.046(5) 1.022(4) 0.043(3) 0.189(18) Uani 0.50 1 d PD . .
O16 O -0.031(3) 0.942(3) 0.0800(11) 0.164(13) Uani 0.50 1 d PD . .
O17 O 0.2618(13) 0.4861(11) 0.0955(9) 0.140(5) Uani 1 1 d . . .
O18 O 0.3389(11) 0.4683(16) -0.0425(12) 0.200(8) Uani 1 1 d . . .
O19 O 0.1637(11) 0.4845(9) 0.0219(10) 0.136(5) Uani 1 1 d . . .
O20 O 0.2049(10) 0.6205(10) -0.0049(11) 0.151(6) Uani 1 1 d . . .
O21 O 0.6068(12) -0.008(2) -0.0177(17) 0.146(11) Uani 0.50 1 d PD . .
O22 O 0.484(3) 0.094(2) -0.051(3) 0.152(14) Uani 0.50 1 d PD . .
O23 O 0.447(3) 0.096(2) 0.026(3) 0.20(2) Uani 0.50 1 d PD . .
O24 O 0.4949(18) -0.008(2) 0.0825(8) 0.097(7) Uani 0.50 1 d PD . .
Cl1 Cl 0.0000 1.0000 0.0000 0.113(2) Uani 1 2 d SD . .
Cl2 Cl 0.2445(3) 0.5149(3) 0.0168(3) 0.0892(11) Uani 1 1 d . . .
Cl3 Cl 0.5000 0.0000 0.0000 0.105(2) Uani 1 2 d SD . .
C1 C 0.7660(14) 0.4590(11) 0.2153(12) 0.103(5) Uani 1 1 d . . .
H1A H 0.7431 0.5053 0.1666 0.123 Uiso 1 1 calc R . .
C2 C 0.691(2) 0.4079(15) 0.2628(15) 0.151(9) Uani 1 1 d . . .
H2A H 0.6174 0.4584 0.2799 0.227 Uiso 1 1 calc R . .
H2B H 0.7100 0.3640 0.3121 0.227 Uiso 1 1 calc R . .
H2C H 0.6958 0.3679 0.2273 0.227 Uiso 1 1 calc R . .
C3 C 0.8823(16) 0.3919(14) 0.1837(14) 0.145(8) Uani 1 1 d . . .
H3A H 0.9235 0.4329 0.1532 0.218 Uiso 1 1 calc R . .
H3B H 0.8920 0.3512 0.1467 0.218 Uiso 1 1 calc R . .
H3C H 0.9073 0.3479 0.2307 0.218 Uiso 1 1 calc R . .
C4 C 0.611(3) 0.627(2) 0.4251(14) 0.186(12) Uani 1 1 d . . .
H4A H 0.5605 0.6182 0.4093 0.223 Uiso 1 1 calc R . .
C5 C 0.551(2) 0.702(3) 0.4808(17) 0.219(15) Uani 1 1 d . . .
H5A H 0.5008 0.6810 0.5300 0.329 Uiso 1 1 calc R . .
H5B H 0.5121 0.7667 0.4518 0.329 Uiso 1 1 calc R . .
H5C H 0.6009 0.7095 0.4978 0.329 Uiso 1 1 calc R . .
C6 C 0.679(6) 0.530(3) 0.460(2) 0.53(6) Uani 1 1 d . . .
H6A H 0.7155 0.4829 0.4204 0.791 Uiso 1 1 calc R . .
H6B H 0.6354 0.5040 0.5118 0.791 Uiso 1 1 calc R . .
H6C H 0.7327 0.5376 0.4720 0.791 Uiso 1 1 calc R . .
C7 C 0.1477(14) 0.8501(13) 0.4616(10) 0.097(5) Uani 1 1 d . . .
H7A H 0.1316 0.9230 0.4416 0.116 Uiso 1 1 calc R . .
C8 C 0.0439(18) 0.839(2) 0.5213(13) 0.186(12) Uani 1 1 d . . .
H8A H -0.0107 0.8731 0.4934 0.279 Uiso 1 1 calc R . .
H8B H 0.0188 0.8692 0.5707 0.279 Uiso 1 1 calc R . .
H8C H 0.0575 0.7678 0.5379 0.279 Uiso 1 1 calc R . .
C9 C 0.2387(19) 0.804(2) 0.4981(13) 0.165(10) Uani 1 1 d . . .
H9A H 0.3007 0.8155 0.4563 0.247 Uiso 1 1 calc R . .
H9B H 0.2582 0.7314 0.5148 0.247 Uiso 1 1 calc R . .
H9C H 0.2158 0.8343 0.5467 0.247 Uiso 1 1 calc R . .
C10 C 0.0036(10) 0.9879(13) 0.2478(10) 0.084(4) Uani 1 1 d . . .
H10A H 0.0470 0.9556 0.1965 0.101 Uiso 1 1 calc R . .
C11 C -0.1057(17) 0.988(2) 0.2779(17) 0.191(13) Uani 1 1 d . . .
H11A H -0.0999 0.9194 0.2950 0.286 Uiso 1 1 calc R . .
H11B H -0.1377 1.0213 0.2330 0.286 Uiso 1 1 calc R . .
H11C H -0.1508 1.0251 0.3253 0.286 Uiso 1 1 calc R . .
C12 C -0.008(2) 1.0962(16) 0.226(2) 0.191(13) Uani 1 1 d . . .
H12A H 0.0629 1.0972 0.2041 0.286 Uiso 1 1 calc R . .
H12B H -0.0499 1.1285 0.2758 0.286 Uiso 1 1 calc R . .
H12C H -0.0444 1.1324 0.1838 0.286 Uiso 1 1 calc R . .
C13 C 0.2571(11) 1.2432(10) 0.2144(9) 0.075(4) Uani 1 1 d . . .
H13B H 0.2839 1.2967 0.1980 0.090 Uiso 1 1 calc R . .
C14 C 0.2408(15) 1.2339(12) 0.1416(11) 0.109(6) Uani 1 1 d . . .
H14A H 0.3081 1.2187 0.0957 0.164 Uiso 1 1 calc R . .
H14B H 0.1863 1.2971 0.1244 0.164 Uiso 1 1 calc R . .
H14C H 0.2172 1.1798 0.1568 0.164 Uiso 1 1 calc R . .
C15 C 0.1530(13) 1.2695(15) 0.2878(12) 0.139(8) Uani 1 1 d . . .
H15B H 0.1663 1.2763 0.3342 0.208 Uiso 1 1 calc R . .
H15C H 0.1278 1.2162 0.3053 0.208 Uiso 1 1 calc R . .
H15D H 0.0986 1.3329 0.2708 0.208 Uiso 1 1 calc R . .
C16 C 0.330(2) 1.086(2) 0.4491(12) 0.146(9) Uani 1 1 d . . .
H16A H 0.3841 1.0175 0.4348 0.175 Uiso 1 1 calc R . .
C17 C 0.234(3) 1.084(4) 0.4584(17) 0.33(3) Uani 1 1 d D . .
H17B H 0.2151 1.0388 0.5094 0.500 Uiso 1 1 calc R . .
H17C H 0.2426 1.0596 0.4106 0.500 Uiso 1 1 calc R . .
H17D H 0.1772 1.1515 0.4618 0.500 Uiso 1 1 calc R . .
C18 C 0.353(3) 1.091(3) 0.5168(16) 0.29(2) Uani 1 1 d D . .
H18B H 0.3292 1.0466 0.5662 0.434 Uiso 1 1 calc R . .
H18C H 0.3158 1.1598 0.5283 0.434 Uiso 1 1 calc R . .
H18D H 0.4304 1.0693 0.5023 0.434 Uiso 1 1 calc R . .
C19 C 0.9050(19) 0.6596(13) 0.0469(11) 0.117(7) Uani 1 1 d . . .
H19A H 0.9564 0.5910 0.0327 0.140 Uiso 1 1 calc R . .
C20 C 0.9314(13) 0.7380(16) 0.0465(11) 0.107(5) Uani 1 1 d . . .
H20B H 1.0046 0.7336 0.0332 0.128 Uiso 1 1 calc R . .
C21 C 0.8350(16) 0.8220(13) 0.0666(11) 0.104(5) Uani 1 1 d . . .
H21A H 0.8275 0.8886 0.0703 0.125 Uiso 1 1 calc R . .
C22 C 0.7511(11) 0.7983(14) 0.0776(9) 0.090(5) Uani 1 1 d . . .
H22A H 0.6739 0.8455 0.0904 0.108 Uiso 1 1 calc R . .
C23 C 0.7923(19) 0.7021(16) 0.0642(10) 0.099(5) Uani 1 1 d . . .
H23A H 0.7501 0.6672 0.0662 0.119 Uiso 1 1 calc R . .
C24 C 0.3974(13) 0.6788(16) 0.1218(10) 0.103(5) Uani 1 1 d . . .
H24A H 0.4651 0.6225 0.1299 0.124 Uiso 1 1 calc R . .
C25 C 0.3692(14) 0.7831(14) 0.1164(8) 0.089(5) Uani 1 1 d . . .
H25A H 0.4134 0.8130 0.1190 0.106 Uiso 1 1 calc R . .
C26 C 0.2663(13) 0.8369(12) 0.1026(8) 0.087(4) Uani 1 1 d . . .
H26A H 0.2259 0.9114 0.0952 0.105 Uiso 1 1 calc R . .
C27 C 0.2320(14) 0.7669(16) 0.1010(10) 0.097(5) Uani 1 1 d . . .
H27A H 0.1644 0.7832 0.0916 0.116 Uiso 1 1 calc R . .
C28 C 0.3148(17) 0.6684(15) 0.1116(10) 0.104(5) Uani 1 1 d . . .
H28A H 0.3143 0.6039 0.1115 0.125 Uiso 1 1 calc R . .
C29 C 0.6522(12) 1.1475(14) 0.1210(9) 0.093(5) Uani 1 1 d . . .
H29A H 0.7040 1.0768 0.1318 0.112 Uiso 1 1 calc R . .
C30 C 0.5603(16) 1.1779(16) 0.1007(9) 0.095(5) Uani 1 1 d . . .
H30A H 0.5352 1.1314 0.0958 0.114 Uiso 1 1 calc R . .
C31 C 0.5076(14) 1.2838(19) 0.0884(10) 0.111(6) Uani 1 1 d . . .
H31A H 0.4417 1.3254 0.0713 0.134 Uiso 1 1 calc R . .
C32 C 0.572(2) 1.3186(16) 0.0992(11) 0.113(6) Uani 1 1 d . . .
H32A H 0.5563 1.3908 0.0936 0.136 Uiso 1 1 calc R . .
C33 C 0.6634(16) 1.2379(18) 0.1164(11) 0.107(6) Uani 1 1 d . . .
H33A H 0.7225 1.2417 0.1252 0.129 Uiso 1 1 calc R . .
C34 C 0.8019(11) 0.7780(12) 0.2382(12) 0.089(4) Uani 1 1 d . . .
C35 C 0.9306(12) 0.5995(14) 0.2071(12) 0.105(5) Uani 1 1 d . . .
C36 C 0.3198(14) 0.6452(15) 0.2897(10) 0.092(5) Uani 1 1 d . . .
C37 C 0.1329(17) 0.7175(15) 0.2664(12) 0.113(6) Uani 1 1 d . . .
C38 C 0.4081(15) 1.3346(13) 0.2551(11) 0.099(5) Uani 1 1 d . . .
C39 C 0.5751(12) 1.1885(12) 0.2906(10) 0.088(4) Uani 1 1 d . . .

loop_
_atom_site_aniso_label
_atom_site_aniso_U_11
_atom_site_aniso_U_22
_atom_site_aniso_U_33
_atom_site_aniso_U_23
_atom_site_aniso_U_13
_atom_site_aniso_U_12
Hg1 0.0563(3) 0.0752(3) 0.0807(4) -0.0159(3) -0.0154(2) -0.0328(2)
Fe1 0.0525(9) 0.0722(11) 0.0829(13) -0.0183(10) -0.0297(9) -0.0179(8)
Fe2 0.0696(11) 0.0932(13) 0.0704(12) -0.0193(10) -0.0132(9) -0.0497(10)
Fe3 0.0646(10) 0.0829(12) 0.0668(12) -0.0213(10) -0.0078(9) -0.0428(9)
Se1 0.0681(8) 0.0701(8) 0.1463(15) -0.0230(9) -0.0417(9) -0.0294(7)
Se2 0.0518(7) 0.0715(8) 0.1029(11) -0.0185(7) -0.0166(7) -0.0297(6)
Se3 0.0611(8) 0.0700(8) 0.1338(13) -0.0217(8) -0.0479(8) -0.0214(6)
P1 0.071(2) 0.071(2) 0.073(2) -0.0078(18) -0.0321(18) -0.0260(17)
P2 0.0576(18) 0.085(2) 0.059(2) -0.0143(17) -0.0110(15) -0.0410(17)
P3 0.0548(17) 0.0667(19) 0.061(2) -0.0114(15) -0.0155(14) -0.0327(15)
O1 0.109(7) 0.051(5) 0.098(7) 0.001(5) -0.051(6) -0.025(5)
O2 0.120(8) 0.104(7) 0.074(7) -0.017(6) -0.036(6) -0.045(7)
O3 0.098(6) 0.099(6) 0.056(5) -0.004(5) -0.016(5) -0.066(6)
O4 0.045(4) 0.124(8) 0.074(6) -0.029(6) -0.010(4) -0.033(5)
O5 0.050(4) 0.055(4) 0.084(6) -0.010(4) -0.029(4) -0.023(4)
O6 0.078(6) 0.094(6) 0.065(6) -0.015(5) -0.008(5) -0.048(5)
O7 0.097(8) 0.141(10) 0.206(14) -0.098(11) -0.056(9) -0.035(7)
O8 0.108(9) 0.146(12) 0.178(14) -0.012(10) -0.093(10) 0.003(9)
O9 0.147(11) 0.112(9) 0.107(10) 0.015(8) -0.052(9) -0.069(8)
O10 0.133(12) 0.243(19) 0.243(19) -0.075(15) -0.002(12) -0.139(14)
O11 0.142(11) 0.096(8) 0.166(12) -0.065(9) -0.044(9) -0.039(8)
O12 0.107(9) 0.186(13) 0.112(10) -0.030(9) -0.038(8) -0.075(9)
O13 0.10(2) 0.13(3) 0.33(6) -0.09(3) -0.06(3) -0.01(2)
O14 0.045(15) 0.17(4) 0.41(9) 0.02(4) -0.05(3) -0.013(19)
O15 0.19(4) 0.20(5) 0.24(5) 0.02(3) -0.13(4) -0.12(4)
O16 0.22(4) 0.21(3) 0.12(2) 0.01(2) -0.06(2) -0.16(3)
O17 0.189(13) 0.145(11) 0.144(12) -0.023(9) -0.095(11) -0.075(10)
O18 0.085(9) 0.26(2) 0.177(15) -0.076(15) -0.020(10) 0.000(11)
O19 0.139(10) 0.121(9) 0.212(15) -0.028(9) -0.081(10) -0.077(8)
O20 0.107(9) 0.100(9) 0.254(18) 0.015(10) -0.080(10) -0.056(7)
O21 0.21(3) 0.106(18) 0.13(2) 0.044(16) -0.11(2) -0.06(2)
O22 0.13(2) 0.15(3) 0.18(3) 0.09(3) -0.09(2) -0.10(2)
O23 0.19(4) 0.25(6) 0.19(4) -0.14(5) -0.04(3) -0.07(3)
O24 0.110(16) 0.093(16) 0.065(14) -0.007(12) -0.031(12) -0.024(14)
Cl1 0.116(5) 0.116(5) 0.136(6) 0.005(5) -0.070(5) -0.058(5)
Cl2 0.078(2) 0.086(3) 0.112(3) -0.023(2) -0.030(2) -0.035(2)
Cl3 0.127(5) 0.096(5) 0.091(5) -0.025(4) -0.058(4) -0.017(4)
C1 0.121(13) 0.062(9) 0.122(14) -0.019(9) -0.049(11) -0.024(9)
C2 0.23(3) 0.103(14) 0.16(2) 0.015(13) -0.077(19) -0.111(17)
C3 0.130(16) 0.089(12) 0.17(2) -0.052(13) -0.040(15) 0.003(12)
C4 0.31(4) 0.20(3) 0.075(15) 0.007(17) -0.03(2) -0.17(3)
C5 0.23(3) 0.31(4) 0.13(2) -0.12(3) 0.04(2) -0.14(3)
C6 1.03(16) 0.16(3) 0.13(3) 0.04(3) -0.09(5) -0.16(6)
C7 0.115(12) 0.107(12) 0.071(10) -0.015(9) -0.022(9) -0.051(10)
C8 0.149(19) 0.32(4) 0.113(17) -0.11(2) 0.056(15) -0.14(2)
C9 0.17(2) 0.24(3) 0.098(15) -0.036(16) -0.070(15) -0.06(2)
C10 0.050(7) 0.130(13) 0.092(11) -0.030(9) -0.010(7) -0.053(8)
C11 0.123(17) 0.24(3) 0.23(3) 0.06(2) -0.095(19) -0.11(2)
C12 0.17(2) 0.112(17) 0.34(4) -0.01(2) -0.17(3) -0.035(15)
C13 0.078(9) 0.066(8) 0.087(10) -0.003(7) -0.034(8) -0.031(7)
C14 0.144(15) 0.090(11) 0.127(15) 0.015(10) -0.092(13) -0.050(11)
C15 0.077(11) 0.138(16) 0.128(16) -0.025(13) -0.033(11) 0.014(11)
C16 0.18(2) 0.23(3) 0.080(14) -0.046(15) 0.011(14) -0.16(2)
C17 0.23(3) 0.65(9) 0.15(3) 0.11(4) -0.06(2) -0.31(5)
C18 0.25(3) 0.55(7) 0.091(19) 0.09(3) -0.07(2) -0.25(4)
C19 0.131(16) 0.077(11) 0.084(12) -0.019(9) -0.019(11) -0.006(11)
C20 0.073(10) 0.136(16) 0.101(13) -0.018(11) -0.006(9) -0.053(11)
C21 0.117(14) 0.079(10) 0.108(13) -0.003(9) -0.029(11) -0.045(11)
C22 0.061(8) 0.116(14) 0.076(10) 0.016(9) -0.024(7) -0.040(9)
C23 0.159(18) 0.120(14) 0.063(10) 0.006(10) -0.043(11) -0.095(14)
C24 0.079(10) 0.134(16) 0.077(11) -0.032(10) -0.017(8) -0.025(10)
C25 0.101(12) 0.130(14) 0.051(8) -0.017(9) 0.005(8) -0.081(11)
C26 0.093(11) 0.087(10) 0.049(8) -0.013(7) -0.008(7) -0.022(9)
C27 0.100(12) 0.137(15) 0.088(11) -0.018(10) -0.042(9) -0.063(12)
C28 0.140(15) 0.123(15) 0.087(12) -0.033(10) -0.036(11) -0.069(13)
C29 0.066(9) 0.129(14) 0.077(10) -0.029(9) 0.002(7) -0.046(9)
C30 0.117(14) 0.132(15) 0.064(10) -0.028(10) 0.003(9) -0.089(12)
C31 0.091(11) 0.17(2) 0.063(10) -0.001(11) -0.013(8) -0.069(14)
C32 0.144(17) 0.110(14) 0.079(12) -0.013(10) 0.008(12) -0.084(14)
C33 0.100(13) 0.154(17) 0.083(12) -0.021(12) 0.013(10) -0.096(14)
C34 0.068(9) 0.089(10) 0.130(14) -0.028(10) -0.043(9) -0.030(8)
C35 0.062(9) 0.118(13) 0.123(14) -0.036(11) -0.037(9) -0.011(9)
C36 0.111(12) 0.125(14) 0.067(10) -0.021(10) -0.019(9) -0.073(11)
C37 0.139(15) 0.142(15) 0.117(14) -0.009(12) -0.040(12) -0.108(14)
C38 0.120(13) 0.091(11) 0.113(13) -0.040(10) -0.024(11) -0.059(10)
C39 0.074(9) 0.112(12) 0.082(11) -0.002(9) -0.022(8) -0.052(9)

loop_
_atom_type_symbol
_atom_type_description
_atom_type_scat_dispersion_real
_atom_type_scat_dispersion_imag
_atom_type_scat_source
C C 0.0033 0.0016 'International Tables Vol C Tables 4.2.6.8 and 6.1.1.4'
H H 0.0000 0.0000 'International Tables Vol C Tables 4.2.6.8 and 6.1.1.4'
O O 0.0106 0.0060 'International Tables Vol C Tables 4.2.6.8 and 6.1.1.4'
P P 0.1023 0.0942 'International Tables Vol C Tables 4.2.6.8 and 6.1.1.4'
Fe Fe 0.3463 0.8444 'International Tables Vol C Tables 4.2.6.8 and 6.1.1.4'
Se Se -0.0929 2.2259 'International Tables Vol C Tables 4.2.6.8 and 6.1.1.4'
Hg Hg -2.3894 9.2266 'International Tables Vol C Tables 4.2.6.8 and 6.1.1.4'
Cl Cl 0.1484 0.1585 'International Tables Vol C Tables 4.2.6.8 and 6.1.1.4'

loop_
_geom_angle_atom_site_label_1
_geom_angle_atom_site_label_2
_geom_angle_atom_site_label_3
_geom_angle
_geom_angle_site_symmetry_1
_geom_angle_site_symmetry_3
_geom_angle_publ_flag
Se2 Hg1 Se1 120.48(5) . . ?
Se2 Hg1 Se3 120.25(5) . . ?
Se1 Hg1 Se3 118.91(5) . . ?
C35 Fe1 C34 91.3(7) . . ?
C35 Fe1 C22 157.7(8) . . ?
C34 Fe1 C22 107.3(8) . . ?
C35 Fe1 C19 93.1(8) . . ?
C34 Fe1 C19 150.3(9) . . ?
C22 Fe1 C19 64.6(7) . . ?
C35 Fe1 C21 132.1(8) . . ?
C34 Fe1 C21 90.7(8) . . ?
C22 Fe1 C21 38.6(6) . . ?
C19 Fe1 C21 65.0(7) . . ?
C35 Fe1 C23 124.2(9) . . ?
C34 Fe1 C23 144.3(8) . . ?
C22 Fe1 C23 37.4(6) . . ?
C19 Fe1 C23 39.0(7) . . ?
C21 Fe1 C23 63.8(7) . . ?
C35 Fe1 C20 97.9(8) . . ?
C34 Fe1 C20 110.8(8) . . ?
C22 Fe1 C20 64.4(6) . . ?
C19 Fe1 C20 39.5(7) . . ?
C21 Fe1 C20 38.2(6) . . ?
C23 Fe1 C20 64.7(7) . . ?
C35 Fe1 P1 89.7(6) . . ?
C34 Fe1 P1 91.4(5) . . ?
C22 Fe1 P1 101.7(4) . . ?
C19 Fe1 P1 118.0(7) . . ?
C21 Fe1 P1 138.1(5) . . ?
C23 Fe1 P1 92.4(5) . . ?
C20 Fe1 P1 156.2(6) . . ?
C36 Fe2 C37 95.0(8) . . ?
C36 Fe2 C24 87.1(7) . . ?
C37 Fe2 C24 133.8(8) . . ?
C36 Fe2 C25 107.6(7) . . ?
C37 Fe2 C25 154.4(8) . . ?
C24 Fe2 C25 39.4(6) . . ?
C36 Fe2 C27 144.3(8) . . ?
C37 Fe2 C27 88.3(7) . . ?
C24 Fe2 C27 65.9(7) . . ?
C25 Fe2 C27 66.4(6) . . ?
C36 Fe2 C26 147.3(7) . . ?
C37 Fe2 C26 116.7(8) . . ?
C24 Fe2 C26 65.7(6) . . ?
C25 Fe2 C26 39.7(6) . . ?
C27 Fe2 C26 38.8(6) . . ?
C36 Fe2 C28 105.1(8) . . ?
C37 Fe2 C28 97.2(8) . . ?
C24 Fe2 C28 38.9(7) . . ?
C25 Fe2 C28 65.9(6) . . ?
C27 Fe2 C28 39.4(6) . . ?
C26 Fe2 C28 65.3(7) . . ?
C36 Fe2 P2 91.9(5) . . ?
C37 Fe2 P2 90.3(6) . . ?
C24 Fe2 P2 135.8(6) . . ?
C25 Fe2 P2 100.5(5) . . ?
C27 Fe2 P2 123.7(6) . . ?
C26 Fe2 P2 95.4(4) . . ?
C28 Fe2 P2 160.7(6) . . ?
C38 Fe3 C39 94.8(8) . . ?
C38 Fe3 C30 132.2(9) . . ?
C39 Fe3 C30 133.0(8) . . ?
C38 Fe3 C31 97.1(9) . . ?
C39 Fe3 C31 156.4(7) . . ?
C30 Fe3 C31 39.2(7) . . ?
C38 Fe3 C29 159.3(8) . . ?
C39 Fe3 C29 97.1(7) . . ?
C30 Fe3 C29 38.6(6) . . ?
C31 Fe3 C29 66.2(7) . . ?
C38 Fe3 C32 94.1(8) . . ?
C39 Fe3 C32 119.7(9) . . ?
C30 Fe3 C32 64.6(7) . . ?
C31 Fe3 C32 39.2(7) . . ?
C29 Fe3 C32 65.2(7) . . ?
C38 Fe3 C33 123.6(8) . . ?
C39 Fe3 C33 91.0(7) . . ?
C30 Fe3 C33 64.8(6) . . ?
C31 Fe3 C33 65.5(7) . . ?
C29 Fe3 C33 39.6(6) . . ?
C32 Fe3 C33 38.1(7) . . ?
C38 Fe3 P3 92.3(5) . . ?
C39 Fe3 P3 90.5(5) . . ?
C30 Fe3 P3 88.5(4) . . ?
C31 Fe3 P3 109.3(6) . . ?
C29 Fe3 P3 104.4(5) . . ?
C32 Fe3 P3 148.4(7) . . ?
C33 Fe3 P3 143.8(6) . . ?
P1 Se1 Hg1 106.66(11) . . ?
P2 Se2 Hg1 107.77(10) . . ?
P3 Se3 Hg1 106.67(9) . . ?
O2 P1 O1 100.4(6) . . ?
O2 P1 Fe1 109.6(5) . . ?
O1 P1 Fe1 114.3(4) . . ?
O2 P1 Se1 107.9(4) . . ?
O1 P1 Se1 101.7(4) . . ?
Fe1 P1 Se1 120.81(17) . . ?
O3 P2 O4 101.2(5) . . ?
O3 P2 Se2 108.9(3) . . ?
O4 P2 Se2 101.0(4) . . ?
O3 P2 Fe2 106.4(4) . . ?
O4 P2 Fe2 115.2(4) . . ?
Se2 P2 Fe2 122.24(15) . . ?
O5 P3 O6 107.8(5) . . ?
O5 P3 Fe3 117.7(3) . . ?
O6 P3 Fe3 106.6(4) . . ?
O5 P3 Se3 105.0(3) . . ?
O6 P3 Se3 108.9(4) . . ?
Fe3 P3 Se3 110.67(14) . . ?
C1 O1 P1 127.8(9) . . ?
C4 O2 P1 124.1(13) . . ?
C7 O3 P2 124.9(9) . . ?
C10 O4 P2 126.3(8) . . ?
C13 O5 P3 126.2(7) . . ?
C16 O6 P3 126.8(10) . . ?
Cl1 O13 O15 55.8(13) . . ?
Cl1 O13 O14 52.2(11) . 2_575 ?
O15 O13 O14 104(2) . 2_575 ?
O15 O14 Cl1 67.6(13) . . ?
O15 O14 O13 113(3) . 2_575 ?
Cl1 O14 O13 53.4(12) . 2_575 ?
O15 O14 O16 93(4) . 2_575 ?
Cl1 O14 O16 51.3(15) . 2_575 ?
O13 O14 O16 75(2) 2_575 2_575 ?
O14 O15 Cl1 66.8(15) . . ?
O14 O15 O13 114(4) . . ?
Cl1 O15 O13 56.6(13) . . ?
Cl1 O16 O14 49.8(14) . 2_575 ?
O23 O22 Cl3 64.5(12) . . ?
O23 O22 O24 119.8(18) . 2_655 ?
Cl3 O22 O24 59.0(11) . 2_655 ?
O22 O23 Cl3 63.3(12) . . ?
O22 O23 O24 115.6(16) . . ?
Cl3 O23 O24 55.2(10) . . ?
Cl3 O24 O22 58.9(11) . 2_655 ?
Cl3 O24 O23 56.0(10) . . ?
O22 O24 O23 112.7(13) 2_655 . ?
O14 Cl1 O14 179.998(5) 2_575 . ?
O14 Cl1 O15 134(2) 2_575 . ?
O14 Cl1 O15 46(2) . . ?
O14 Cl1 O15 46(2) 2_575 2_575 ?
O14 Cl1 O15 134(2) . 2_575 ?
O15 Cl1 O15 179.999(5) . 2_575 ?
O14 Cl1 O13 106(2) 2_575 2_575 ?
O14 Cl1 O13 74(2) . 2_575 ?
O15 Cl1 O13 112(2) . 2_575 ?
O15 Cl1 O13 68(2) 2_575 2_575 ?
O14 Cl1 O13 74(2) 2_575 . ?
O14 Cl1 O13 106(2) . . ?
O15 Cl1 O13 68(2) . . ?
O15 Cl1 O13 112(2) 2_575 . ?
O13 Cl1 O13 179.999(5) 2_575 . ?
O14 Cl1 O16 79(3) 2_575 . ?
O14 Cl1 O16 101(3) . . ?
O15 Cl1 O16 81(2) . . ?
O15 Cl1 O16 99(2) 2_575 . ?
O13 Cl1 O16 83(2) 2_575 . ?
O13 Cl1 O16 97(2) . . ?
O14 Cl1 O16 101(3) 2_575 2_575 ?
O14 Cl1 O16 79(3) . 2_575 ?
O15 Cl1 O16 99(2) . 2_575 ?
O15 Cl1 O16 81(2) 2_575 2_575 ?
O13 Cl1 O16 97(2) 2_575 2_575 ?
O13 Cl1 O16 83(2) . 2_575 ?
O16 Cl1 O16 179.998(5) . 2_575 ?
O18 Cl2 O20 111.3(12) . . ?
O18 Cl2 O17 109.4(10) . . ?
O20 Cl2 O17 109.8(10) . . ?
O18 Cl2 O19 108.9(11) . . ?
O20 Cl2 O19 107.4(7) . . ?
O17 Cl2 O19 109.9(9) . . ?
O22 Cl3 O22 179.999(2) 2_655 . ?
O22 Cl3 O24 117.9(19) 2_655 2_655 ?
O22 Cl3 O24 62.1(19) . 2_655 ?
O22 Cl3 O24 62.1(19) 2_655 . ?
O22 Cl3 O24 117.9(19) . . ?
O24 Cl3 O24 179.994(2) 2_655 . ?
O22 Cl3 O23 52(2) 2_655 2_655 ?
O22 Cl3 O23 128(2) . 2_655 ?
O24 Cl3 O23 68.7(18) 2_655 2_655 ?
O24 Cl3 O23 111.3(18) . 2_655 ?
O22 Cl3 O23 128(2) 2_655 . ?
O22 Cl3 O23 52(2) . . ?
O24 Cl3 O23 111.3(18) 2_655 . ?
O24 Cl3 O23 68.7(18) . . ?
O23 Cl3 O23 179.999(3) 2_655 . ?
O22 Cl3 O21 84.8(14) 2_655 2_655 ?
O22 Cl3 O21 95.2(14) . 2_655 ?
O24 Cl3 O21 82.1(15) 2_655 2_655 ?
O24 Cl3 O21 97.9(15) . 2_655 ?
O23 Cl3 O21 94(2) 2_655 2_655 ?
O23 Cl3 O21 86(2) . 2_655 ?
O22 Cl3 O21 95.2(14) 2_655 . ?
O22 Cl3 O21 84.8(14) . . ?
O24 Cl3 O21 97.9(15) 2_655 . ?
O24 Cl3 O21 82.1(15) . . ?
O23 Cl3 O21 86(2) 2_655 . ?
O23 Cl3 O21 94(2) . . ?
O21 Cl3 O21 179.996(2) 2_655 . ?
O1 C1 C3 109.4(15) . . ?
O1 C1 C2 106.6(15) . . ?
C3 C1 C2 116.4(16) . . ?
O2 C4 C6 104(4) . . ?
O2 C4 C5 111(2) . . ?
C6 C4 C5 114(3) . . ?
O3 C7 C9 108.0(14) . . ?
O3 C7 C8 107.3(14) . . ?
C9 C7 C8 115.1(18) . . ?
O4 C10 C11 109.4(14) . . ?
O4 C10 C12 112.5(13) . . ?
C11 C10 C12 108.5(17) . . ?
C14 C13 O5 109.9(11) . . ?
C14 C13 C15 111.7(14) . . ?
O5 C13 C15 107.6(12) . . ?
C17 C16 C18 122.7(19) . . ?
C17 C16 O6 115(2) . . ?
C18 C16 O6 108.8(18) . . ?
C23 C19 C20 106.4(15) . . ?
C23 C19 Fe1 71.0(9) . . ?
C20 C19 Fe1 71.2(10) . . ?
C21 C20 C19 106.9(15) . . ?
C21 C20 Fe1 70.2(9) . . ?
C19 C20 Fe1 69.3(10) . . ?
C20 C21 C22 108.6(16) . . ?
C20 C21 Fe1 71.6(10) . . ?
C22 C21 Fe1 70.3(9) . . ?
C23 C22 C21 109.0(15) . . ?
C23 C22 Fe1 72.0(9) . . ?
C21 C22 Fe1 71.1(9) . . ?
C22 C23 C19 109.0(15) . . ?
C22 C23 Fe1 70.7(9) . . ?
C19 C23 Fe1 70.0(10) . . ?
C28 C24 C25 108.9(16) . . ?
C28 C24 Fe2 71.2(10) . . ?
C25 C24 Fe2 70.6(9) . . ?
C24 C25 C26 106.4(14) . . ?
C24 C25 Fe2 70.1(9) . . ?
C26 C25 Fe2 70.2(8) . . ?
C27 C26 C25 109.1(14) . . ?
C27 C26 Fe2 70.6(9) . . ?
C25 C26 Fe2 70.1(8) . . ?
C26 C27 C28 107.4(14) . . ?
C26 C27 Fe2 70.6(8) . . ?
C28 C27 Fe2 70.6(9) . . ?
C24 C28 C27 108.1(16) . . ?
C24 C28 Fe2 69.9(9) . . ?
C27 C28 Fe2 69.9(9) . . ?
C30 C29 C33 107.3(17) . . ?
C30 C29 Fe3 70.2(9) . . ?
C33 C29 Fe3 72.7(9) . . ?
C29 C30 C31 110.4(15) . . ?
C29 C30 Fe3 71.1(9) . . ?
C31 C30 Fe3 70.7(10) . . ?
C30 C31 C32 105.5(17) . . ?
C30 C31 Fe3 70.1(10) . . ?
C32 C31 Fe3 70.5(10) . . ?
C33 C32 C31 110.9(18) . . ?
C33 C32 Fe3 73.6(10) . . ?
C31 C32 Fe3 70.3(9) . . ?
C32 C33 C29 105.7(16) . . ?
C32 C33 Fe3 68.3(9) . . ?
C29 C33 Fe3 67.7(8) . . ?
O7 C34 Fe1 174.1(14) . . ?
O8 C35 Fe1 177.9(19) . . ?
O9 C36 Fe2 178.1(15) . . ?
O10 C37 Fe2 178.2(19) . . ?
O11 C38 Fe3 176.7(17) . . ?
O12 C39 Fe3 179.2(16) . . ?

loop_
_geom_bond_atom_site_label_1
_geom_bond_atom_site_label_2
_geom_bond_distance
_geom_bond_site_symmetry_2
_geom_bond_publ_flag
Hg1 Se2 2.5208(14) . ?
Hg1 Se1 2.5322(16) . ?
Hg1 Se3 2.5375(14) . ?
Fe1 C35 1.751(17) . ?
Fe1 C34 1.764(18) . ?
Fe1 C22 2.078(14) . ?
Fe1 C19 2.081(17) . ?
Fe1 C21 2.088(16) . ?
Fe1 C23 2.094(15) . ?
Fe1 C20 2.107(16) . ?
Fe1 P1 2.195(4) . ?
Fe2 C36 1.75(2) . ?
Fe2 C37 1.762(18) . ?
Fe2 C24 2.082(15) . ?
Fe2 C25 2.088(13) . ?
Fe2 C27 2.088(15) . ?
Fe2 C26 2.089(14) . ?
Fe2 C28 2.098(16) . ?
Fe2 P2 2.208(4) . ?
Fe3 C38 1.712(18) . ?
Fe3 C39 1.744(17) . ?
Fe3 C30 2.064(15) . ?
Fe3 C31 2.072(17) . ?
Fe3 C29 2.075(14) . ?
Fe3 C32 2.076(16) . ?
Fe3 C33 2.142(14) . ?
Fe3 P3 2.196(3) . ?
Se1 P1 2.218(4) . ?
Se2 P2 2.197(3) . ?
Se3 P3 2.200(3) . ?
P1 O2 1.575(10) . ?
P1 O1 1.591(9) . ?
P2 O3 1.584(9) . ?
P2 O4 1.596(9) . ?
P3 O5 1.583(8) . ?
P3 O6 1.588(9) . ?
O1 C1 1.467(18) . ?
O2 C4 1.42(3) . ?
O3 C7 1.446(17) . ?
O4 C10 1.456(17) . ?
O5 C13 1.460(14) . ?
O6 C16 1.50(2) . ?
O7 C34 1.121(17) . ?
O8 C35 1.139(17) . ?
O9 C36 1.160(19) . ?
O10 C37 1.126(18) . ?
O11 C38 1.160(18) . ?
O12 C39 1.145(17) . ?
O13 Cl1 1.407(10) . ?
O13 O15 1.56(5) . ?
O13 O14 1.69(4) 2_575 ?
O14 O15 1.08(5) . ?
O14 Cl1 1.386(10) . ?
O14 O13 1.69(4) 2_575 ?
O14 O16 1.78(5) 2_575 ?
O15 Cl1 1.395(10) . ?
O16 Cl1 1.416(10) . ?
O16 O14 1.78(5) 2_575 ?
O17 Cl2 1.402(13) . ?
O18 Cl2 1.355(15) . ?
O19 Cl2 1.437(11) . ?
O20 Cl2 1.387(12) . ?
O21 Cl3 1.423(10) . ?
O22 O23 1.22(4) . ?
O22 Cl3 1.385(10) . ?
O22 O24 1.43(4) 2_655 ?
O23 Cl3 1.399(10) . ?
O23 O24 1.57(4) . ?
O24 Cl3 1.386(9) . ?
O24 O22 1.43(4) 2_655 ?
Cl1 O14 1.386(10) 2_575 ?
Cl1 O15 1.395(10) 2_575 ?
Cl1 O13 1.407(10) 2_575 ?
Cl1 O16 1.416(10) 2_575 ?
Cl3 O22 1.385(10) 2_655 ?
Cl3 O24 1.386(9) 2_655 ?
Cl3 O23 1.399(10) 2_655 ?
Cl3 O21 1.423(10) 2_655 ?
C1 C3 1.47(2) . ?
C1 C2 1.47(2) . ?
C4 C6 1.43(5) . ?
C4 C5 1.43(3) . ?
C7 C9 1.49(2) . ?
C7 C8 1.51(2) . ?
C10 C11 1.47(2) . ?
C10 C12 1.49(2) . ?
C13 C14 1.457(19) . ?
C13 C15 1.51(2) . ?
C16 C17 1.38(3) . ?
C16 C18 1.40(3) . ?
C19 C23 1.39(3) . ?
C19 C20 1.42(3) . ?
C20 C21 1.37(2) . ?
C21 C22 1.38(2) . ?
C22 C23 1.34(2) . ?
C24 C28 1.39(2) . ?
C24 C25 1.40(2) . ?
C25 C26 1.42(2) . ?
C26 C27 1.39(2) . ?
C27 C28 1.41(2) . ?
C29 C30 1.37(2) . ?
C29 C33 1.43(2) . ?
C30 C31 1.39(2) . ?
C31 C32 1.39(3) . ?
C32 C33 1.38(3) . ?
